data_2244100
loop_
_publ_author_name
'Sathya, Udhayasuriyan'
'Nirmalram, Jeyaraman Selvaraj'
'Gomathi, Sundaramoorthy'
'Dhivya, Durairaj'
'Jegan Jennifer, Samson'
'Abdul Razak, Ibrahim'

_publ_section_title
;
 A study of the crystal structures, supramolecular patterns and Hirshfeld
 surfaces of bromide salts of hypoxanthine and xanthine
;
_journal_coeditor_code JQ2017
_journal_issue 6
_journal_name_full 'Acta Crystallographica Section E'
_journal_page_first
;
;
_journal_paper_doi 10.1107/S2056989022005278
_journal_volume 78
_journal_year 2022
_chemical_formula_iupac 'C5 H5 N4 O +, Br -, H2 O'
_chemical_formula_moiety 'C5 H5 N4 O +, Br -, H2 O'
_chemical_formula_sum 'C5 H7 Br N4 O2'
_chemical_formula_weight 235.06
_chemical_name_common
;
Hypoxanthinium bromide monohydrate
;
_chemical_name_systematic
;
6-Oxo-6,9-dihydro-1<i>H</i>-purin-7-ium bromide monohydrate
;
_space_group_crystal_system monoclinic
_space_group_IT_number 14
_space_group_name_Hall '-P 2ybc'
_space_group_name_H-M_alt 'P 1 21/c 1'
_atom_sites_solution_hydrogens mixed
_atom_sites_solution_primary direct
_atom_sites_solution_secondary difmap
_audit_creation_method SHELXL-2018/3
_cell_angle_alpha 90
_cell_angle_beta 94.8080(10)
_cell_angle_gamma 90
_cell_formula_units_Z 4
_cell_length_a 4.8487(4)
_cell_length_b 18.4455(15)
_cell_length_c 9.0782(7)
_cell_measurement_reflns_used 2383
_cell_measurement_temperature 296(2)
_cell_measurement_theta_max 30.2
_cell_measurement_theta_min 2.2
_cell_volume 809.07(11)
_computing_cell_refinement
;
SAINT (Bruker, 2016)
;
_computing_data_collection
;
APEX2 (Bruker, 2016)
;
_computing_data_reduction
;
SAINT (Bruker, 2016)
;
_computing_molecular_graphics
;
PLATON (Spek, 2020), Mercury (Macrae <i>et al.</i>, 2020)
and <i>POVRay</i> (Cason, 2004)
;
_computing_publication_material
;
PLATON (Spek, 2020) and publCIF (Westrip,2010)
;
_computing_structure_refinement
;
<i>SHELXL2018/3</i> (Sheldrick, 2015<i>b</i>)
;
_computing_structure_solution
;
SHELXS97 (Sheldrick 2008)
;
_diffrn_ambient_temperature 296(2)
_diffrn_measured_fraction_theta_full 1.000
_diffrn_measured_fraction_theta_max 0.999
_diffrn_measurement_device_type 'Bruker APEXII CCD'
_diffrn_measurement_method '\f and \w scans'
_diffrn_radiation_type MoK\a
_diffrn_radiation_wavelength 0.71073
_diffrn_reflns_av_R_equivalents 0.0282
_diffrn_reflns_av_unetI/netI 0.0151
_diffrn_reflns_limit_h_max 6
_diffrn_reflns_limit_h_min -6
_diffrn_reflns_limit_k_max 26
_diffrn_reflns_limit_k_min -25
_diffrn_reflns_limit_l_max 12
_diffrn_reflns_limit_l_min -12
_diffrn_reflns_number 17895
_diffrn_reflns_theta_full 25.242
_diffrn_reflns_theta_max 30.165
_diffrn_reflns_theta_min 2.208
_exptl_absorpt_coefficient_mu 5.045
_exptl_absorpt_correction_T_max 0.641
_exptl_absorpt_correction_T_min 0.403
_exptl_absorpt_correction_type multi-scan
_exptl_absorpt_process_details
;
(SADABS; Bruker, 2016)
;
_exptl_crystal_colour colourless
_exptl_crystal_density_diffrn 1.930
_exptl_crystal_description plate
_exptl_crystal_F_000 464
_exptl_crystal_size_max 0.463
_exptl_crystal_size_mid 0.257
_exptl_crystal_size_min 0.208
_refine_diff_density_max 0.342
_refine_diff_density_min -0.293
_refine_ls_extinction_coef 0.0080(9)
_refine_ls_extinction_expression Fc^*^=kFc[1+0.001xFc^2^\l^3^/sin(2\q)]^-1/4^
_refine_ls_extinction_method
;
SHELXL2018/3 (Sheldrick 2015b)
;
_refine_ls_goodness_of_fit_ref 1.049
_refine_ls_hydrogen_treatment mixed
_refine_ls_matrix_type full
_refine_ls_number_parameters 128
_refine_ls_number_reflns 2383
_refine_ls_number_restraints 6
_refine_ls_restrained_S_all 1.048
_refine_ls_R_factor_all 0.0276
_refine_ls_R_factor_gt 0.0213
_refine_ls_shift/su_max 0.002
_refine_ls_shift/su_mean 0.000
_refine_ls_structure_factor_coef Fsqd
_refine_ls_weighting_details 'w=1/[\s^2^(Fo^2^)+(0.0273P)^2^+0.2516P] where P=(Fo^2^+2Fc^2^)/3'
_refine_ls_weighting_scheme calc
_refine_ls_wR_factor_gt 0.0536
_refine_ls_wR_factor_ref 0.0561
_reflns_number_gt 2037
_reflns_number_total 2383
_reflns_threshold_expression 'I > 2\s(I)'
_cod_data_source_file jq2017sup1.cif
_cod_data_source_block I
_cod_original_sg_symbol_H-M 'P 21/c'
_cod_database_code 2244100
_shelx_space_group_comment
;
The symmetry employed for this shelxl refinement is uniquely defined
by the following loop, which should always be used as a source of
symmetry information in preference to the above space-group names.
They are only intended as comments.
;
_shelx_estimated_absorpt_t_min 0.203
_shelx_estimated_absorpt_t_max 0.420

loop_
_space_group_symop_operation_xyz
'x, y, z'
'-x, y+1/2, -z+1/2'
'-x, -y, -z'
'x, -y-1/2, z-1/2'

loop_
_atom_site_type_symbol
_atom_site_label
_atom_site_fract_x
_atom_site_fract_y
_atom_site_fract_z
_atom_site_U_iso_or_equiv
_atom_site_adp_type
_atom_site_calc_flag
_atom_site_occupancy
_atom_site_disorder_assembly
_atom_site_disorder_group
Br Br1 -0.30053(4) 0.47161(2) 0.77208(2) 0.04456(8) Uani d 1 . .
O O6 -0.2120(2) 0.27474(6) 0.73221(11) 0.0337(2) Uani d 1 . .
N N9 0.4049(2) 0.18412(7) 0.42420(13) 0.0278(2) Uani d 1 . .
H H9 0.529(3) 0.1816(10) 0.3639(18) 0.041(5) Uiso d 1 . .
N N3 0.3696(2) 0.31647(6) 0.43388(13) 0.0288(2) Uani d 1 . .
N N1 0.0413(3) 0.35239(6) 0.59830(14) 0.0293(2) Uani d 1 . .
H H1 -0.035(4) 0.3873(9) 0.638(2) 0.045(5) Uiso d 1 . .
N N7 0.1015(3) 0.15533(6) 0.57823(13) 0.0283(2) Uani d 1 . .
H H7 0.000(4) 0.1316(10) 0.6329(19) 0.044(5) Uiso d 1 . .
C C5 0.1107(3) 0.22987(7) 0.57102(14) 0.0232(2) Uani d 1 . .
C C8 0.2792(3) 0.12926(8) 0.48894(16) 0.0309(3) Uani d 1 . .
H H8 0.312119 0.080303 0.473349 0.037 Uiso calc 1 . .
C C2 0.2315(3) 0.36593(8) 0.50019(16) 0.0309(3) Uani d 1 . .
H H2 0.266402 0.414166 0.478442 0.037 Uiso calc 1 . .
O O1W -0.7539(3) 0.60447(7) 0.73814(15) 0.0447(3) Uani d 1 . .
H H1W -0.653(4) 0.6346(10) 0.695(2) 0.067 Uiso d 1 . .
H H2W -0.671(4) 0.5639(7) 0.741(2) 0.067 Uiso d 1 . .
C C4 0.3015(3) 0.24822(7) 0.47360(13) 0.0235(2) Uani d 1 . .
C C6 -0.0384(3) 0.28405(7) 0.64259(14) 0.0245(2) Uani d 1 . .

loop_
_atom_site_aniso_label
_atom_site_aniso_U_11
_atom_site_aniso_U_22
_atom_site_aniso_U_33
_atom_site_aniso_U_12
_atom_site_aniso_U_13
_atom_site_aniso_U_23
Br1 0.05176(12) 0.02567(9) 0.06016(13) 0.00535(6) 0.02789(9) -0.00045(7)
O6 0.0347(5) 0.0341(5) 0.0352(5) 0.0018(4) 0.0205(5) -0.0004(4)
N9 0.0272(5) 0.0312(6) 0.0267(5) 0.0032(4) 0.0122(5) -0.0009(4)
N3 0.0292(6) 0.0287(6) 0.0299(6) -0.0017(5) 0.0116(5) 0.0026(5)
N1 0.0325(6) 0.0257(5) 0.0316(6) 0.0025(5) 0.0133(5) -0.0016(5)
N7 0.0311(6) 0.0251(5) 0.0301(6) -0.0029(4) 0.0123(5) -0.0005(4)
C5 0.0223(6) 0.0259(6) 0.0224(6) -0.0010(5) 0.0072(5) -0.0009(5)
C8 0.0344(7) 0.0267(6) 0.0328(7) 0.0024(5) 0.0105(6) -0.0019(5)
C2 0.0333(7) 0.0273(6) 0.0334(7) -0.0011(5) 0.0103(6) 0.0033(5)
O1W 0.0458(7) 0.0321(6) 0.0608(8) 0.0075(5) 0.0319(6) 0.0077(5)
C4 0.0216(6) 0.0282(6) 0.0215(6) 0.0006(5) 0.0066(5) -0.0008(5)
C6 0.0234(6) 0.0285(6) 0.0223(6) 0.0012(5) 0.0060(5) -0.0014(5)

loop_
_atom_type_symbol
_atom_type_description
_atom_type_scat_dispersion_real
_atom_type_scat_dispersion_imag
_atom_type_scat_source
C C 0.0033 0.0016 'International Tables Vol C Tables 4.2.6.8 and 6.1.1.4'
H H 0.0000 0.0000 'International Tables Vol C Tables 4.2.6.8 and 6.1.1.4'
N N 0.0061 0.0033 'International Tables Vol C Tables 4.2.6.8 and 6.1.1.4'
O O 0.0106 0.0060 'International Tables Vol C Tables 4.2.6.8 and 6.1.1.4'
Br Br -0.2901 2.4595 'International Tables Vol C Tables 4.2.6.8 and 6.1.1.4'

loop_
_geom_angle_atom_site_label_1
_geom_angle_atom_site_label_2
_geom_angle_atom_site_label_3
_geom_angle_site_symmetry_1
_geom_angle_site_symmetry_3
_geom_angle
_geom_angle_publ_flag
C8 N9 C4 . . 108.32(10) ?
C8 N9 H9 . . 127.8(13) ?
C4 N9 H9 . . 123.8(13) ?
C2 N3 C4 . . 112.29(11) ?
C2 N1 C6 . . 125.30(12) ?
C2 N1 H1 . . 119.4(14) ?
C6 N1 H1 . . 115.3(14) ?
C8 N7 C5 . . 107.98(11) ?
C8 N7 H7 . . 127.6(13) ?
C5 N7 H7 . . 124.4(13) ?
C4 C5 N7 . . 107.61(11) ?
C4 C5 C6 . . 121.08(12) ?
N7 C5 C6 . . 131.31(11) ?
N7 C8 N9 . . 109.73(12) ?
N7 C8 H8 . . 125.1 ?
N9 C8 H8 . . 125.1 ?
N3 C2 N1 . . 125.15(13) ?
N3 C2 H2 . . 117.4 ?
N1 C2 H2 . . 117.4 ?
H1W O1W H2W . . 107.4(17) ?
N3 C4 N9 . . 127.42(11) ?
N3 C4 C5 . . 126.22(12) ?
N9 C4 C5 . . 106.36(11) ?
O6 C6 N1 . . 122.73(12) ?
O6 C6 C5 . . 127.31(13) ?
N1 C6 C5 . . 109.96(11) ?

loop_
_geom_bond_atom_site_label_1
_geom_bond_atom_site_label_2
_geom_bond_site_symmetry_2
_geom_bond_distance
_geom_bond_publ_flag
O6 C6 . 1.2308(15) ?
N9 C8 . 1.3419(18) ?
N9 C4 . 1.3741(16) ?
N9 H9 . 0.847(14) ?
N3 C2 . 1.3078(18) ?
N3 C4 . 1.3579(16) ?
N1 C2 . 1.3581(17) ?
N1 C6 . 1.3879(17) ?
N1 H1 . 0.840(14) ?
N7 C8 . 1.3219(17) ?
N7 C5 . 1.3774(17) ?
N7 H7 . 0.849(14) ?
C5 C4 . 1.3748(17) ?
C5 C6 . 1.4221(17) ?
C8 H8 . 0.9300 ?
C2 H2 . 0.9300 ?
O1W H1W . 0.857(9) ?
O1W H2W . 0.848(9) ?

loop_
_geom_hbond_atom_site_label_D
_geom_hbond_atom_site_label_H
_geom_hbond_atom_site_label_A
_geom_hbond_site_symmetry_A
_geom_hbond_distance_DH
_geom_hbond_distance_HA
_geom_hbond_distance_DA
_geom_hbond_angle_DHA
_geom_hbond_publ_flag
N9 H9 Br1 4_665 0.847(14) 3.079(18) 3.5397(12) 116.6(15) yes
N9 H9 O6 4_665 0.847(14) 1.978(15) 2.7579(14) 152.7(18) yes
N1 H1 Br1 . 0.840(14) 2.411(14) 3.2419(12) 170.1(18) yes
N7 H7 O1W 2_446 0.849(14) 1.811(15) 2.6401(16) 165.0(19) yes
O1W H1W N3 3_566 0.857(9) 2.083(12) 2.9200(16) 165(2) yes
O1W H2W Br1 . 0.848(9) 2.475(12) 3.2894(12) 161(2) yes
C8 H8 Br1 4_665 0.93 2.89 3.4875(15) 123 yes

loop_
_geom_torsion_atom_site_label_1
_geom_torsion_atom_site_label_2
_geom_torsion_atom_site_label_3
_geom_torsion_atom_site_label_4
_geom_torsion_site_symmetry_1
_geom_torsion_site_symmetry_2
_geom_torsion_site_symmetry_3
_geom_torsion_site_symmetry_4
_geom_torsion
_geom_torsion_publ_flag
C8 N7 C5 C4 . . . . -0.02(16) ?
C8 N7 C5 C6 . . . . 179.24(14) ?
C5 N7 C8 N9 . . . . 0.27(17) ?
C4 N9 C8 N7 . . . . -0.42(17) ?
C4 N3 C2 N1 . . . . 0.2(2) ?
C6 N1 C2 N3 . . . . -0.6(2) ?
C2 N3 C4 N9 . . . . 179.41(14) ?
C2 N3 C4 C5 . . . . 0.3(2) ?
C8 N9 C4 N3 . . . . -178.90(14) ?
C8 N9 C4 C5 . . . . 0.39(16) ?
N7 C5 C4 N3 . . . . 179.07(12) ?
C6 C5 C4 N3 . . . . -0.3(2) ?
N7 C5 C4 N9 . . . . -0.23(15) ?
C6 C5 C4 N9 . . . . -179.58(12) ?
C2 N1 C6 O6 . . . . 179.92(14) ?
C2 N1 C6 C5 . . . . 0.5(2) ?
C4 C5 C6 O6 . . . . -179.46(14) ?
N7 C5 C6 O6 . . . . 1.4(3) ?
C4 C5 C6 N1 . . . . -0.12(18) ?
N7 C5 C6 N1 . . . . -179.30(14) ?

_cod_database_fobs_code 2244100
